data_7106894
loop_
_publ_author_name
'Richard A. Layfield'
'Joseph J. W. McDouall'
'Manfred Scheer'
'Christoph Schwarzmaier'
'Floriana Tuna'

_publ_section_title
;
 Structure and bonding in three-coordinate N-heterocyclic carbene adducts
 of iron(II) bis(trimethylsilyl)amide
;
_journal_name_full Chem.Commun.
_journal_page_first 10623
_journal_page_last 10625
_journal_paper_doi 10.1039/c1cc14576b
_journal_volume 47
_journal_year 2011
_chemical_compound_source 'see text'
_chemical_formula_moiety 'C39 H72 Fe N4 Si4'
_chemical_formula_sum 'C39 H72 Fe N4 Si4'
_chemical_formula_weight 765.22
_chemical_name_systematic ?
_space_group_IT_number 2
_symmetry_cell_setting triclinic
_symmetry_Int_Tables_number 2
_symmetry_space_group_name_Hall '-P 1'
_symmetry_space_group_name_H-M 'P -1'
_atom_sites_solution_hydrogens geom
_atom_sites_solution_primary direct
_atom_sites_solution_secondary difmap
_cell_angle_alpha 76.430(6)
_cell_angle_beta 80.054(5)
_cell_angle_gamma 66.930(7)
_cell_formula_units_Z 2
_cell_length_a 10.8510(8)
_cell_length_b 11.3172(8)
_cell_length_c 22.8051(13)
_cell_measurement_reflns_used 9350
_cell_measurement_temperature 123(1)
_cell_measurement_theta_max 63.5944
_cell_measurement_theta_min 4.0028
_cell_volume 2494.4(3)
_computing_cell_refinement
;
CrysAlisPro, Oxford Diffraction Ltd.,
Version 1.171.34.41 (release 13-09-2010 CrysAlis171 .NET)
(compiled Sep 13 2010,14:28:38)
;
_computing_data_collection
;
CrysAlisPro, Oxford Diffraction Ltd.,
Version 1.171.34.41 (release 13-09-2010 CrysAlis171 .NET)
(compiled Sep 13 2010,14:28:38)
;
_computing_data_reduction
;
CrysAlisPro, Oxford Diffraction Ltd.,
Version 1.171.34.41 (release 13-09-2010 CrysAlis171 .NET)
(compiled Sep 13 2010,14:28:38)
;
_computing_molecular_graphics 'SXGRAPH (Farrugia, 1999)'
_computing_publication_material 'PLATON (Spek, 2003)'
_computing_structure_refinement 'SHELXL-97 (Sheldrick, 1997)'
_computing_structure_solution 'SIR-97 (Altomare, 1999)'
_diffrn_ambient_temperature 123(1)
_diffrn_detector_area_resol_mean 10.5431
_diffrn_measured_fraction_theta_full 0.947
_diffrn_measured_fraction_theta_max 0.947
_diffrn_measurement_device_type 'Xcalibur, Ruby, Gemini ultra'
_diffrn_measurement_method '\w scans'
_diffrn_radiation_monochromator mirror
_diffrn_radiation_probe x-ray
_diffrn_radiation_source 'Enhance Ultra (Cu) X-ray Source'
_diffrn_radiation_type CuK\a
_diffrn_radiation_wavelength 1.54178
_diffrn_reflns_av_R_equivalents 0.0284
_diffrn_reflns_av_sigmaI/netI 0.0372
_diffrn_reflns_limit_h_max 12
_diffrn_reflns_limit_h_min -11
_diffrn_reflns_limit_k_max 12
_diffrn_reflns_limit_k_min -11
_diffrn_reflns_limit_l_max 26
_diffrn_reflns_limit_l_min -25
_diffrn_reflns_number 15902
_diffrn_reflns_reduction_process
;
;
_diffrn_reflns_theta_full 63.72
_diffrn_reflns_theta_max 63.72
_diffrn_reflns_theta_min 4.00
_exptl_absorpt_coefficient_mu 3.538
_exptl_absorpt_correction_T_max 0.813
_exptl_absorpt_correction_T_min 0.545
_exptl_absorpt_correction_type analytical
_exptl_absorpt_process_details
;
CrysAlisPro, Oxford Diffraction Ltd.,
Version 1.171.34.41 (release 13-09-2010 CrysAlis171 .NET)
(compiled Sep 13 2010,14:28:38)
Analytical numeric absorption correction using a multifaceted crystal
model based on expressions derived by R.C. Clark & J.S. Reid.
(Clark, R. C. & Reid, J. S. (1995). Acta Cryst. A51, 887-897)
;
_exptl_crystal_colour colourless
_exptl_crystal_density_diffrn 1.019
_exptl_crystal_density_method 'Not Measured'
_exptl_crystal_description plate
_exptl_crystal_F_000 832
_exptl_crystal_size_max 0.2862
_exptl_crystal_size_mid 0.1423
_exptl_crystal_size_min 0.0853
_refine_diff_density_max 0.321
_refine_diff_density_min -0.220
_refine_diff_density_rms 0.044
_refine_ls_extinction_method none
_refine_ls_goodness_of_fit_ref 1.065
_refine_ls_hydrogen_treatment constr
_refine_ls_matrix_type full
_refine_ls_number_parameters 434
_refine_ls_number_reflns 7794
_refine_ls_number_restraints 0
_refine_ls_restrained_S_all 1.065
_refine_ls_R_factor_all 0.0365
_refine_ls_R_factor_gt 0.0332
_refine_ls_shift/su_max 0.002
_refine_ls_shift/su_mean 0.000
_refine_ls_structure_factor_coef Fsqd
_refine_ls_weighting_details 'calc w=1/[\s^2^(Fo^2^)+(0.0461P)^2^+0.6646P] where P=(Fo^2^+2Fc^2^)/3'
_refine_ls_weighting_scheme calc
_refine_ls_wR_factor_gt 0.0880
_refine_ls_wR_factor_ref 0.0913
_reflns_number_gt 7236
_reflns_number_total 7794
_reflns_threshold_expression >2\s(i)
_cod_data_source_file c1cc14576b.txt
_cod_data_source_block 1
_cod_database_code 7106894

loop_
_symmetry_equiv_pos_site_id
_symmetry_equiv_pos_as_xyz
1 x,y,z
2 -x,-y,-z

loop_
_atom_site_aniso_label
_atom_site_aniso_U_11
_atom_site_aniso_U_22
_atom_site_aniso_U_33
_atom_site_aniso_U_23
_atom_site_aniso_U_13
_atom_site_aniso_U_12
Fe1 0.0192(2) 0.0206(2) 0.0174(2) -0.0027(1) -0.0024(1) -0.0090(1)
Si1 0.0261(3) 0.0270(3) 0.0229(3) -0.0061(2) -0.0018(2) -0.0057(2)
Si2 0.0203(2) 0.0279(3) 0.0194(3) -0.0041(2) -0.0016(2) -0.0096(2)
Si3 0.0278(3) 0.0354(3) 0.0221(3) -0.0011(2) -0.0043(2) -0.0185(2)
Si4 0.0385(3) 0.0282(3) 0.0264(3) -0.0020(2) -0.0078(2) -0.0201(2)
N1 0.0199(8) 0.0388(9) 0.0174(8) -0.0010(7) -0.0032(6) -0.0129(7)
N2 0.0185(8) 0.0308(8) 0.0190(8) -0.0004(6) -0.0020(6) -0.0089(6)
N3 0.0208(8) 0.0244(8) 0.0207(8) -0.0035(6) -0.0023(6) -0.0067(6)
N4 0.0320(9) 0.0263(8) 0.0228(8) -0.0006(6) -0.0051(7) -0.0169(7)
C1 0.0197(9) 0.0188(9) 0.0178(9) -0.0032(7) -0.0006(7) -0.0056(7)
C2 0.0232(10) 0.0737(16) 0.0272(11) 0.0048(10) -0.0074(8) -0.0258(11)
C3 0.0220(10) 0.0665(15) 0.0278(11) 0.0039(10) -0.0025(8) -0.0223(10)
C4 0.0188(9) 0.0352(11) 0.0186(9) 0.0007(8) -0.0049(7) -0.0119(8)
C5 0.0241(10) 0.0321(10) 0.0248(10) -0.0039(8) -0.0063(8) -0.0124(8)
C6 0.0336(11) 0.0306(10) 0.0253(10) -0.0005(8) -0.0074(8) -0.0125(9)
C7 0.0357(11) 0.0367(11) 0.0187(10) 0.0012(8) -0.0056(8) -0.0156(9)
C8 0.0321(11) 0.0348(11) 0.0213(10) -0.0061(8) -0.0028(8) -0.0136(9)
C9 0.0219(9) 0.0302(10) 0.0243(10) -0.0027(8) -0.0038(7) -0.0110(8)
C10 0.0387(12) 0.0364(11) 0.0274(11) -0.0082(9) -0.0065(9) -0.0115(9)
C11 0.0473(13) 0.0349(12) 0.0476(14) -0.0124(10) -0.0124(11) -0.0101(10)
C12 0.0453(15) 0.0727(18) 0.0647(18) -0.0417(15) 0.0148(13) -0.0208(13)
C13 0.0364(11) 0.0309(11) 0.0276(11) 0.0003(8) -0.0024(9) -0.0142(9)
C14 0.0491(15) 0.0452(14) 0.082(2) -0.0063(13) -0.0025(14) -0.0292(12)
C15 0.0420(12) 0.0271(10) 0.0302(11) -0.0032(8) -0.0057(9) -0.0123(9)
C16 0.0168(9) 0.0304(10) 0.0175(9) -0.0009(7) 0.0011(7) -0.0094(8)
C17 0.0213(9) 0.0288(10) 0.0251(10) -0.0039(8) 0.0000(7) -0.0069(8)
C18 0.0297(11) 0.0289(10) 0.0257(10) 0.0012(8) -0.0026(8) -0.0043(9)
C19 0.0303(11) 0.0400(12) 0.0167(9) -0.0012(8) 0.0013(8) -0.0077(9)
C20 0.0265(10) 0.0350(11) 0.0227(10) -0.0082(8) 0.0028(8) -0.0090(9)
C21 0.0185(9) 0.0290(10) 0.0234(10) -0.0028(8) -0.0002(7) -0.0089(8)
C22 0.0337(11) 0.0301(11) 0.0288(11) -0.0076(8) -0.0053(9) -0.0038(9)
C23 0.0395(14) 0.0571(17) 0.108(3) -0.0448(17) -0.0215(15) -0.0037(12)
C24 0.0331(11) 0.0318(11) 0.0367(12) -0.0101(9) -0.0048(9) -0.0048(9)
C25 0.0272(10) 0.0282(10) 0.0297(11) -0.0032(8) 0.0022(8) -0.0083(8)
C26 0.0298(12) 0.0345(13) 0.088(2) 0.0066(12) -0.0068(12) -0.0033(10)
C27 0.0507(14) 0.0312(11) 0.0341(12) -0.0117(9) 0.0063(10) -0.0100(10)
C28 0.0410(12) 0.0304(11) 0.0378(12) -0.0068(9) -0.0035(10) 0.0012(9)
C29 0.0479(13) 0.0386(12) 0.0328(12) -0.0127(9) -0.0033(10) -0.0168(10)
C30 0.0289(11) 0.0484(13) 0.0336(12) -0.0093(10) 0.0020(9) -0.0084(10)
C31 0.0386(11) 0.0358(11) 0.0235(10) -0.0021(8) -0.0043(8) -0.0147(9)
C32 0.0250(10) 0.0483(13) 0.0357(12) -0.0126(10) -0.0006(9) -0.0156(9)
C33 0.0274(10) 0.0383(11) 0.0269(10) -0.0094(8) 0.0002(8) -0.0123(9)
C34 0.0406(12) 0.0447(12) 0.0285(11) -0.0091(9) -0.0030(9) -0.0202(10)
C35 0.0411(12) 0.0478(13) 0.0256(11) 0.0033(9) -0.0051(9) -0.0205(10)
C36 0.0332(12) 0.0563(14) 0.0435(13) -0.0057(11) -0.0050(10) -0.0254(11)
C37 0.0450(13) 0.0497(13) 0.0333(12) -0.0053(10) -0.0086(10) -0.0285(11)
C38 0.0694(16) 0.0347(12) 0.0440(13) 0.0015(10) -0.0171(12) -0.0323(12)
C39 0.0435(12) 0.0341(11) 0.0371(12) -0.0116(9) -0.0050(10) -0.0155(10)

loop_
_atom_site_label
_atom_site_type_symbol
_atom_site_thermal_displace_type
_atom_site_fract_x
_atom_site_fract_y
_atom_site_fract_z
_atom_site_occupancy
_atom_site_U_iso_or_equiv
_atom_site_calc_flag
_atom_site_refinement_flags
Fe1 Fe Uani 1.05252(3) 0.44087(2) 0.26851(1) 1.000 0.0185(1) . .
Si1 Si Uani 1.29253(5) 0.17124(5) 0.28349(2) 1.000 0.0264(2) . .
Si2 Si Uani 1.20693(5) 0.30286(5) 0.39058(2) 1.000 0.0224(2) . .
Si3 Si Uani 1.18101(5) 0.58152(5) 0.14605(2) 1.000 0.0267(2) . .
Si4 Si Uani 1.08337(6) 0.70864(5) 0.25465(2) 1.000 0.0285(2) . .
N1 N Uani 0.77895(15) 0.46621(16) 0.22094(7) 1.000 0.0252(5) . .
N2 N Uani 0.77145(15) 0.40178(15) 0.31680(7) 1.000 0.0235(5) . .
N3 N Uani 1.17947(15) 0.29254(14) 0.32024(7) 1.000 0.0225(5) . .
N4 N Uani 1.09631(16) 0.58859(15) 0.21682(7) 1.000 0.0254(5) . .
C1 C Uani 0.85237(17) 0.43816(16) 0.26902(8) 1.000 0.0194(5) . .
C2 C Uani 0.6593(2) 0.4465(2) 0.23889(10) 1.000 0.0407(7) . .
C3 C Uani 0.6548(2) 0.4061(2) 0.29847(10) 1.000 0.0391(7) . .
C4 C Uani 0.80493(18) 0.51868(19) 0.15764(8) 1.000 0.0242(6) . .
C5 C Uani 0.76247(19) 0.65487(19) 0.14012(9) 1.000 0.0261(6) . .
C6 C Uani 0.7694(2) 0.7042(2) 0.07847(9) 1.000 0.0298(6) . .
C7 C Uani 0.8151(2) 0.6224(2) 0.03641(9) 1.000 0.0304(6) . .
C8 C Uani 0.8551(2) 0.48899(19) 0.05504(9) 1.000 0.0288(6) . .
C9 C Uani 0.85011(18) 0.43295(18) 0.11635(8) 1.000 0.0252(6) . .
C10 C Uani 0.7018(2) 0.7461(2) 0.18569(9) 1.000 0.0340(7) . .
C11 C Uani 0.7341(2) 0.8700(2) 0.16673(11) 1.000 0.0429(8) . .
C12 C Uani 0.5489(3) 0.7826(3) 0.19569(14) 1.000 0.0585(10) . .
C13 C Uani 0.8851(2) 0.28587(19) 0.13556(9) 1.000 0.0321(6) . .
C14 C Uani 0.7683(3) 0.2489(3) 0.12651(15) 1.000 0.0564(10) . .
C15 C Uani 1.0129(2) 0.20715(19) 0.10059(9) 1.000 0.0333(6) . .
C16 C Uani 0.79194(17) 0.36078(18) 0.38070(8) 1.000 0.0223(5) . .
C17 C Uani 0.84284(18) 0.22635(18) 0.40374(9) 1.000 0.0263(6) . .
C18 C Uani 0.8453(2) 0.1877(2) 0.46625(9) 1.000 0.0312(6) . .
C19 C Uani 0.7996(2) 0.2793(2) 0.50377(9) 1.000 0.0318(6) . .
C20 C Uani 0.74821(19) 0.41100(19) 0.47999(9) 1.000 0.0289(6) . .
C21 C Uani 0.74060(18) 0.45557(18) 0.41784(8) 1.000 0.0242(6) . .
C22 C Uani 0.8852(2) 0.1255(2) 0.36286(10) 1.000 0.0327(6) . .
C23 C Uani 0.7713(3) 0.0766(3) 0.36401(17) 1.000 0.0654(12) . .
C24 C Uani 1.0117(2) 0.0086(2) 0.38116(10) 1.000 0.0352(7) . .
C25 C Uani 0.66956(19) 0.60021(19) 0.39260(9) 1.000 0.0300(6) . .
C26 C Uani 0.5187(2) 0.6316(2) 0.39452(15) 1.000 0.0565(9) . .
C27 C Uani 0.6940(2) 0.6900(2) 0.42632(10) 1.000 0.0406(7) . .
C28 C Uani 1.3837(2) 0.0144(2) 0.33457(10) 1.000 0.0408(7) . .
C29 C Uani 1.2032(2) 0.1269(2) 0.23361(10) 1.000 0.0384(7) . .
C30 C Uani 1.4324(2) 0.2177(2) 0.23632(10) 1.000 0.0391(7) . .
C31 C Uani 1.1977(2) 0.1640(2) 0.45280(9) 1.000 0.0327(6) . .
C32 C Uani 1.3789(2) 0.3074(2) 0.38990(10) 1.000 0.0351(7) . .
C33 C Uani 1.0816(2) 0.4518(2) 0.41802(9) 1.000 0.0305(6) . .
C34 C Uani 1.1945(2) 0.4340(2) 0.11833(10) 1.000 0.0361(7) . .
C35 C Uani 1.1017(2) 0.7219(2) 0.08459(10) 1.000 0.0384(7) . .
C36 C Uani 1.3571(2) 0.5765(2) 0.14457(11) 1.000 0.0419(8) . .
C37 C Uani 1.2325(2) 0.6639(2) 0.29806(10) 1.000 0.0389(7) . .
C38 C Uani 1.0717(3) 0.8701(2) 0.20502(11) 1.000 0.0452(8) . .
C39 C Uani 0.9268(2) 0.7432(2) 0.30799(10) 1.000 0.0368(7) . .
H027 H Uiso 0.59410 0.45920 0.21400 1.000 0.0490 calc R
H037 H Uiso 0.58600 0.38470 0.32320 1.000 0.0470 calc R
H047 H Uiso 0.74290 0.79410 0.06510 1.000 0.0360 calc R
H043 H Uiso 0.81880 0.65770 -0.00470 1.000 0.0360 calc R
H014 H Uiso 0.88600 0.43530 0.02620 1.000 0.0340 calc R
H012 H Uiso 0.73950 0.69930 0.22440 1.000 0.0410 calc R
H04J H Uiso 0.69350 0.92410 0.19680 1.000 0.0640 calc R
H04K H Uiso 0.69920 0.91690 0.12860 1.000 0.0640 calc R
H04L H Uiso 0.82980 0.84720 0.16280 1.000 0.0640 calc R
H03O H Uiso 0.51190 0.84000 0.22460 1.000 0.0880 calc R
H03P H Uiso 0.52890 0.70480 0.21080 1.000 0.0880 calc R
H03Q H Uiso 0.51010 0.82590 0.15800 1.000 0.0880 calc R
H021 H Uiso 0.89920 0.26160 0.17870 1.000 0.0390 calc R
H04D H Uiso 0.79120 0.15630 0.13930 1.000 0.0850 calc R
H04E H Uiso 0.75230 0.27320 0.08450 1.000 0.0850 calc R
H04F H Uiso 0.68870 0.29410 0.15020 1.000 0.0850 calc R
H02G H Uiso 1.03130 0.11550 0.11460 1.000 0.0500 calc R
H02H H Uiso 1.08700 0.22730 0.10700 1.000 0.0500 calc R
H02I H Uiso 1.00050 0.22910 0.05820 1.000 0.0500 calc R
H031 H Uiso 0.87810 0.09910 0.48310 1.000 0.0370 calc R
H026 H Uiso 0.80370 0.25170 0.54540 1.000 0.0380 calc R
H033 H Uiso 0.71810 0.47110 0.50580 1.000 0.0350 calc R
H017 H Uiso 0.90330 0.16750 0.32130 1.000 0.0390 calc R
H04S H Uiso 0.79890 0.01360 0.33800 1.000 0.0980 calc R
H04T H Uiso 0.69270 0.14890 0.35020 1.000 0.0980 calc R
H04U H Uiso 0.75110 0.03660 0.40460 1.000 0.0980 calc R
H04P H Uiso 1.03530 -0.05120 0.35380 1.000 0.0530 calc R
H04Q H Uiso 0.99520 -0.03460 0.42160 1.000 0.0530 calc R
H04R H Uiso 1.08420 0.03800 0.37960 1.000 0.0530 calc R
H028 H Uiso 0.70420 0.61760 0.35010 1.000 0.0360 calc R
H05A H Uiso 0.47440 0.72250 0.37840 1.000 0.0850 calc R
H05B H Uiso 0.48320 0.61210 0.43570 1.000 0.0850 calc R
H05C H Uiso 0.50370 0.57970 0.37070 1.000 0.0850 calc R
H03G H Uiso 0.64730 0.77950 0.40870 1.000 0.0610 calc R
H03H H Uiso 0.78860 0.67270 0.42330 1.000 0.0610 calc R
H03I H Uiso 0.66140 0.67400 0.46820 1.000 0.0610 calc R
H01G H Uiso 1.31950 -0.01750 0.36050 1.000 0.0610 calc R
H01H H Uiso 1.43790 0.03010 0.35880 1.000 0.0610 calc R
H01I H Uiso 1.44030 -0.04930 0.31050 1.000 0.0610 calc R
H03A H Uiso 1.15510 0.20380 0.20620 1.000 0.0580 calc R
H03B H Uiso 1.14110 0.09010 0.25820 1.000 0.0580 calc R
H03C H Uiso 1.26770 0.06400 0.21090 1.000 0.0580 calc R
H04G H Uiso 1.39490 0.29770 0.20830 1.000 0.0590 calc R
H04H H Uiso 1.48770 0.14960 0.21430 1.000 0.0590 calc R
H04I H Uiso 1.48590 0.22960 0.26220 1.000 0.0590 calc R
H02D H Uiso 1.25940 0.08290 0.44190 1.000 0.0490 calc R
H02E H Uiso 1.10800 0.16400 0.45880 1.000 0.0490 calc R
H02F H Uiso 1.22100 0.17420 0.48960 1.000 0.0490 calc R
H02A H Uiso 1.44590 0.23220 0.37570 1.000 0.0530 calc R
H02B H Uiso 1.39420 0.30700 0.43020 1.000 0.0530 calc R
H02C H Uiso 1.38420 0.38530 0.36350 1.000 0.0530 calc R
H01A H Uiso 1.07950 0.52790 0.38820 1.000 0.0460 calc R
H01B H Uiso 1.10660 0.45790 0.45520 1.000 0.0460 calc R
H01C H Uiso 0.99420 0.44600 0.42480 1.000 0.0460 calc R
H03L H Uiso 1.10620 0.43290 0.11910 1.000 0.0540 calc R
H03M H Uiso 1.24770 0.35680 0.14400 1.000 0.0540 calc R
H03N H Uiso 1.23640 0.43650 0.07760 1.000 0.0540 calc R
H04M H Uiso 1.01080 0.73010 0.08300 1.000 0.0580 calc R
H04N H Uiso 1.15200 0.70620 0.04640 1.000 0.0580 calc R
H04O H Uiso 1.10190 0.80110 0.09300 1.000 0.0580 calc R
H04A H Uiso 1.40370 0.50600 0.17510 1.000 0.0630 calc R
H04B H Uiso 1.35340 0.65760 0.15240 1.000 0.0630 calc R
H04C H Uiso 1.40400 0.56330 0.10550 1.000 0.0630 calc R
H03D H Uiso 1.24590 0.58150 0.32490 1.000 0.0580 calc R
H03E H Uiso 1.21660 0.73000 0.32120 1.000 0.0580 calc R
H03F H Uiso 1.31120 0.65720 0.27030 1.000 0.0580 calc R
H01D H Uiso 0.99690 0.90090 0.18110 1.000 0.0680 calc R
H01E H Uiso 1.15320 0.85950 0.17880 1.000 0.0680 calc R
H01F H Uiso 1.05930 0.93240 0.22990 1.000 0.0680 calc R
H02J H Uiso 0.85090 0.80060 0.28600 1.000 0.0550 calc R
H02K H Uiso 0.93500 0.78400 0.33880 1.000 0.0550 calc R
H02L H Uiso 0.91430 0.66280 0.32650 1.000 0.0550 calc R

loop_
_atom_type_symbol
_atom_type_description
_atom_type_scat_dispersion_real
_atom_type_scat_dispersion_imag
_atom_type_scat_source
Si Si 0.2541 0.3302 'International Tables Vol C Tables 4.2.6.8 and 6.1.1.4'
N N 0.0311 0.0180 'International Tables Vol C Tables 4.2.6.8 and 6.1.1.4'
Fe Fe -1.1336 3.1974 'International Tables Vol C Tables 4.2.6.8 and 6.1.1.4'
H H 0.0000 0.0000 'International Tables Vol C Tables 4.2.6.8 and 6.1.1.4'
C C 0.0181 0.0091 'International Tables Vol C Tables 4.2.6.8 and 6.1.1.4'

loop_
_geom_angle_atom_site_label_1
_geom_angle_atom_site_label_2
_geom_angle_atom_site_label_3
_geom_angle
_geom_angle_publ_flag
N3 Fe1 N4 124.30(7) yes
N3 Fe1 C1 117.06(7) yes
N4 Fe1 C1 118.64(7) yes
N3 Si1 C28 114.98(9) yes
N3 Si1 C29 109.90(9) yes
N3 Si1 C30 113.20(9) yes
C28 Si1 C29 105.91(10) yes
C28 Si1 C30 103.47(10) yes
C29 Si1 C30 108.90(10) yes
N3 Si2 C31 115.08(9) yes
N3 Si2 C32 111.05(9) yes
N3 Si2 C33 112.66(9) yes
C31 Si2 C32 105.76(10) yes
C31 Si2 C33 104.33(9) yes
C32 Si2 C33 107.35(10) yes
N4 Si3 C34 111.73(9) yes
N4 Si3 C35 115.44(9) yes
N4 Si3 C36 112.15(10) yes
C34 Si3 C35 104.31(10) yes
C34 Si3 C36 107.30(10) yes
C35 Si3 C36 105.24(10) yes
N4 Si4 C37 112.88(9) yes
N4 Si4 C38 115.10(9) yes
N4 Si4 C39 109.51(10) yes
C37 Si4 C38 103.86(12) yes
C37 Si4 C39 109.28(10) yes
C38 Si4 C39 105.82(11) yes
C1 N1 C2 111.74(16) yes
C1 N1 C4 130.14(18) yes
C2 N1 C4 118.01(17) yes
C1 N2 C3 111.82(16) yes
C1 N2 C16 129.79(17) yes
C3 N2 C16 118.39(17) yes
Fe1 N3 Si1 115.34(8) yes
Fe1 N3 Si2 122.22(8) yes
Si1 N3 Si2 120.18(10) yes
Fe1 N4 Si3 123.25(9) yes
Fe1 N4 Si4 114.44(8) yes
Si3 N4 Si4 120.28(10) yes
Fe1 C1 N1 128.61(13) yes
Fe1 C1 N2 128.90(13) yes
N1 C1 N2 102.42(16) yes
N1 C2 C3 107.0(2) yes
N2 C3 C2 107.0(2) yes
N1 C4 C5 117.62(17) yes
N1 C4 C9 118.10(17) yes
C5 C4 C9 123.42(17) no
C4 C5 C6 116.86(18) no
C4 C5 C10 122.22(17) no
C6 C5 C10 120.77(18) no
C5 C6 C7 121.31(19) no
C6 C7 C8 120.46(19) no
C7 C8 C9 121.18(18) no
C4 C9 C8 116.76(17) no
C4 C9 C13 123.11(16) no
C8 C9 C13 120.04(17) no
C5 C10 C11 112.75(18) no
C5 C10 C12 110.3(2) no
C11 C10 C12 109.6(2) no
C9 C13 C14 110.4(2) no
C9 C13 C15 112.59(17) no
C14 C13 C15 108.81(19) no
N2 C16 C17 117.67(16) yes
N2 C16 C21 118.58(16) yes
C17 C16 C21 122.95(17) no
C16 C17 C18 117.31(18) no
C16 C17 C22 121.77(18) no
C18 C17 C22 120.79(18) no
C17 C18 C19 120.89(19) no
C18 C19 C20 120.62(19) no
C19 C20 C21 121.10(18) no
C16 C21 C20 117.05(17) no
C16 C21 C25 122.12(16) no
C20 C21 C25 120.66(17) no
C17 C22 C23 110.2(2) no
C17 C22 C24 112.50(18) no
C23 C22 C24 108.9(2) no
C21 C25 C26 109.72(18) no
C21 C25 C27 112.91(17) no
C26 C25 C27 109.88(18) no
N1 C2 H027 127.00 no
C3 C2 H027 126.00 no
N2 C3 H037 127.00 no
C2 C3 H037 126.00 no
C5 C6 H047 119.00 no
C7 C6 H047 119.00 no
C6 C7 H043 120.00 no
C8 C7 H043 120.00 no
C7 C8 H014 119.00 no
C9 C8 H014 119.00 no
C5 C10 H012 108.00 no
C11 C10 H012 108.00 no
C12 C10 H012 108.00 no
C10 C11 H04J 109.00 no
C10 C11 H04K 109.00 no
C10 C11 H04L 110.00 no
H04J C11 H04K 109.00 no
H04J C11 H04L 110.00 no
H04K C11 H04L 109.00 no
C10 C12 H03O 109.00 no
C10 C12 H03P 109.00 no
C10 C12 H03Q 109.00 no
H03O C12 H03P 109.00 no
H03O C12 H03Q 109.00 no
H03P C12 H03Q 110.00 no
C9 C13 H021 108.00 no
C14 C13 H021 108.00 no
C15 C13 H021 108.00 no
C13 C14 H04D 109.00 no
C13 C14 H04E 109.00 no
C13 C14 H04F 109.00 no
H04D C14 H04E 110.00 no
H04D C14 H04F 109.00 no
H04E C14 H04F 110.00 no
C13 C15 H02G 109.00 no
C13 C15 H02H 110.00 no
C13 C15 H02I 109.00 no
H02G C15 H02H 109.00 no
H02G C15 H02I 109.00 no
H02H C15 H02I 110.00 no
C17 C18 H031 120.00 no
C19 C18 H031 120.00 no
C18 C19 H026 120.00 no
C20 C19 H026 120.00 no
C19 C20 H033 119.00 no
C21 C20 H033 119.00 no
C17 C22 H017 108.00 no
C23 C22 H017 108.00 no
C24 C22 H017 108.00 no
C22 C23 H04S 109.00 no
C22 C23 H04T 109.00 no
C22 C23 H04U 109.00 no
H04S C23 H04T 110.00 no
H04S C23 H04U 109.00 no
H04T C23 H04U 109.00 no
C22 C24 H04P 109.00 no
C22 C24 H04Q 109.00 no
C22 C24 H04R 109.00 no
H04P C24 H04Q 109.00 no
H04P C24 H04R 109.00 no
H04Q C24 H04R 110.00 no
C21 C25 H028 108.00 no
C26 C25 H028 108.00 no
C27 C25 H028 108.00 no
C25 C26 H05A 110.00 no
C25 C26 H05B 109.00 no
C25 C26 H05C 109.00 no
H05A C26 H05B 110.00 no
H05A C26 H05C 109.00 no
H05B C26 H05C 109.00 no
C25 C27 H03G 110.00 no
C25 C27 H03H 109.00 no
C25 C27 H03I 109.00 no
H03G C27 H03H 110.00 no
H03G C27 H03I 109.00 no
H03H C27 H03I 109.00 no
Si1 C28 H01G 109.00 no
Si1 C28 H01H 109.00 no
Si1 C28 H01I 110.00 no
H01G C28 H01H 109.00 no
H01G C28 H01I 109.00 no
H01H C28 H01I 109.00 no
Si1 C29 H03A 109.00 no
Si1 C29 H03B 109.00 no
Si1 C29 H03C 109.00 no
H03A C29 H03B 110.00 no
H03A C29 H03C 109.00 no
H03B C29 H03C 109.00 no
Si1 C30 H04G 109.00 no
Si1 C30 H04H 109.00 no
Si1 C30 H04I 110.00 no
H04G C30 H04H 109.00 no
H04G C30 H04I 109.00 no
H04H C30 H04I 109.00 no
Si2 C31 H02D 109.00 no
Si2 C31 H02E 109.00 no
Si2 C31 H02F 109.00 no
H02D C31 H02E 110.00 no
H02D C31 H02F 109.00 no
H02E C31 H02F 109.00 no
Si2 C32 H02A 109.00 no
Si2 C32 H02B 109.00 no
Si2 C32 H02C 109.00 no
H02A C32 H02B 109.00 no
H02A C32 H02C 109.00 no
H02B C32 H02C 110.00 no
Si2 C33 H01A 110.00 no
Si2 C33 H01B 109.00 no
Si2 C33 H01C 109.00 no
H01A C33 H01B 110.00 no
H01A C33 H01C 109.00 no
H01B C33 H01C 109.00 no
Si3 C34 H03L 109.00 no
Si3 C34 H03M 109.00 no
Si3 C34 H03N 109.00 no
H03L C34 H03M 109.00 no
H03L C34 H03N 109.00 no
H03M C34 H03N 110.00 no
Si3 C35 H04M 109.00 no
Si3 C35 H04N 109.00 no
Si3 C35 H04O 109.00 no
H04M C35 H04N 109.00 no
H04M C35 H04O 110.00 no
H04N C35 H04O 109.00 no
Si3 C36 H04A 109.00 no
Si3 C36 H04B 109.00 no
Si3 C36 H04C 110.00 no
H04A C36 H04B 109.00 no
H04A C36 H04C 109.00 no
H04B C36 H04C 109.00 no
Si4 C37 H03D 109.00 no
Si4 C37 H03E 110.00 no
Si4 C37 H03F 110.00 no
H03D C37 H03E 109.00 no
H03D C37 H03F 109.00 no
H03E C37 H03F 109.00 no
Si4 C38 H01D 110.00 no
Si4 C38 H01E 109.00 no
Si4 C38 H01F 109.00 no
H01D C38 H01E 110.00 no
H01D C38 H01F 110.00 no
H01E C38 H01F 109.00 no
Si4 C39 H02J 109.00 no
Si4 C39 H02K 109.00 no
Si4 C39 H02L 109.00 no
H02J C39 H02K 109.00 no
H02J C39 H02L 110.00 no
H02K C39 H02L 109.00 no

loop_
_geom_bond_atom_site_label_1
_geom_bond_atom_site_label_2
_geom_bond_distance
_geom_bond_publ_flag
Fe1 N3 1.9816(16) yes
Fe1 N4 1.9785(17) yes
Fe1 C1 2.182(2) yes
Si1 N3 1.7195(16) yes
Si1 C28 1.881(2) yes
Si1 C29 1.875(2) yes
Si1 C30 1.880(2) yes
Si2 N3 1.7193(16) yes
Si2 C31 1.876(2) yes
Si2 C32 1.884(2) yes
Si2 C33 1.867(2) yes
Si3 N4 1.7165(17) yes
Si3 C34 1.866(2) yes
Si3 C35 1.879(2) yes
Si3 C36 1.884(2) yes
Si4 N4 1.7230(17) yes
Si4 C37 1.879(2) yes
Si4 C38 1.880(2) yes
Si4 C39 1.873(2) yes
N1 C1 1.370(2) yes
N1 C2 1.380(3) yes
N1 C4 1.451(2) yes
N2 C1 1.368(2) yes
N2 C3 1.380(3) yes
N2 C16 1.450(2) yes
C2 C3 1.327(3) no
C4 C5 1.402(3) no
C4 C9 1.402(3) no
C5 C6 1.386(3) no
C5 C10 1.521(3) no
C6 C7 1.384(3) no
C7 C8 1.378(3) no
C8 C9 1.395(3) no
C9 C13 1.525(3) no
C10 C11 1.525(3) no
C10 C12 1.534(4) no
C13 C14 1.540(4) no
C13 C15 1.528(3) no
C16 C17 1.401(3) no
C16 C21 1.405(3) no
C17 C18 1.391(3) no
C17 C22 1.524(3) no
C18 C19 1.386(3) no
C19 C20 1.379(3) no
C20 C21 1.394(3) no
C21 C25 1.526(3) no
C22 C23 1.534(4) no
C22 C24 1.525(3) no
C25 C26 1.528(3) no
C25 C27 1.531(3) no
C2 H027 0.9300 no
C3 H037 0.9300 no
C6 H047 0.9300 no
C7 H043 0.9300 no
C8 H014 0.9300 no
C10 H012 0.9800 no
C11 H04J 0.9600 no
C11 H04K 0.9600 no
C11 H04L 0.9600 no
C12 H03O 0.9600 no
C12 H03P 0.9600 no
C12 H03Q 0.9600 no
C13 H021 0.9800 no
C14 H04D 0.9600 no
C14 H04E 0.9600 no
C14 H04F 0.9600 no
C15 H02G 0.9600 no
C15 H02H 0.9600 no
C15 H02I 0.9600 no
C18 H031 0.9300 no
C19 H026 0.9300 no
C20 H033 0.9300 no
C22 H017 0.9800 no
C23 H04S 0.9600 no
C23 H04T 0.9600 no
C23 H04U 0.9600 no
C24 H04P 0.9600 no
C24 H04Q 0.9600 no
C24 H04R 0.9600 no
C25 H028 0.9800 no
C26 H05A 0.9600 no
C26 H05B 0.9600 no
C26 H05C 0.9600 no
C27 H03G 0.9600 no
C27 H03H 0.9600 no
C27 H03I 0.9600 no
C28 H01G 0.9600 no
C28 H01H 0.9600 no
C28 H01I 0.9600 no
C29 H03A 0.9600 no
C29 H03B 0.9600 no
C29 H03C 0.9600 no
C30 H04G 0.9600 no
C30 H04H 0.9600 no
C30 H04I 0.9600 no
C31 H02D 0.9600 no
C31 H02E 0.9600 no
C31 H02F 0.9600 no
C32 H02A 0.9600 no
C32 H02B 0.9600 no
C32 H02C 0.9600 no
C33 H01A 0.9600 no
C33 H01B 0.9600 no
C33 H01C 0.9600 no
C34 H03L 0.9600 no
C34 H03M 0.9600 no
C34 H03N 0.9600 no
C35 H04M 0.9600 no
C35 H04N 0.9600 no
C35 H04O 0.9600 no
C36 H04A 0.9600 no
C36 H04B 0.9600 no
C36 H04C 0.9600 no
C37 H03D 0.9600 no
C37 H03E 0.9600 no
C37 H03F 0.9600 no
C38 H01D 0.9600 no
C38 H01E 0.9600 no
C38 H01F 0.9600 no
C39 H02J 0.9600 no
C39 H02K 0.9600 no
C39 H02L 0.9600 no

loop_
_geom_contact_atom_site_label_1
_geom_contact_atom_site_label_2
_geom_contact_distance
_geom_contact_site_symmetry_2
_geom_contact_publ_flag
Fe1 H03A 3.0600 . no
Fe1 H01A 3.2000 . no
Fe1 H01C 3.5200 . no
Fe1 H03L 3.3700 . no
Fe1 H03M 3.3300 . no
Fe1 H02L 2.8700 . no
Si1 H04R 3.4100 . no
Si1 H02A 3.2300 . no
Si1 H03M 3.3700 . no
Si2 H01H 3.2700 . no
Si2 H03D 3.3100 . no
Si3 H04G 3.3000 . no
Si3 H01E 3.2900 . no
Si4 H04L 3.3900 . no
Si4 H01A 3.2500 . no
Si4 H04B 3.3600 . no
N1 H012 2.5200 . no
N1 H021 2.5000 . no
N2 H017 2.4600 . no
N2 H028 2.5200 . no
C1 C10 3.454(3) . no
C1 C22 3.599(3) . no
C1 C25 3.589(3) . no
C2 C14 3.541(4) . no
C2 C10 3.505(3) . no
C2 C12 3.457(4) . no
C2 C13 3.374(3) . no
C3 C26 3.470(3) . no
C3 C22 3.369(3) . no
C3 C23 3.476(4) . no
C3 C25 3.474(3) . no
C10 C1 3.454(3) . no
C10 C2 3.505(3) . no
C12 C2 3.457(4) . no
C13 C2 3.374(3) . no
C14 C2 3.541(4) . no
C22 C3 3.369(3) . no
C22 C1 3.599(3) . no
C23 C3 3.476(4) . no
C25 C1 3.589(3) . no
C25 C3 3.474(3) . no
C26 C3 3.470(3) . no
C27 C39 3.479(3) . no
C28 C31 3.434(3) . no
C31 C28 3.434(3) . no
C35 C38 3.448(3) . no
C38 C35 3.448(3) . no
C39 C27 3.479(3) . no
C1 H012 2.7300 . no
C1 H017 2.8800 . no
C1 H021 3.0400 . no
C1 H028 2.8800 . no
C2 H04F 2.8500 . no
C2 H03P 2.6700 . no
C2 H021 2.9800 . no
C3 H017 2.9900 . no
C3 H04T 2.7700 . no
C3 H05C 2.7100 . no
C4 H03L 3.0500 . no
C6 H04M 2.7700 . no
C6 H04L 3.0800 . no
C6 H03Q 3.0800 . no
C6 H04K 2.6900 . no
C7 H03N 3.0200 2_765 no
C8 H04E 2.9600 . no
C8 H03L 3.0900 . no
C8 H02I 2.7300 . no
C9 H03L 2.7900 . no
C11 H02J 3.0000 . no
C11 H01D 3.0900 . no
C11 H047 2.6300 . no
C15 H03A 3.0600 . no
C15 H014 2.7200 . no
C17 H02E 3.1000 . no
C18 H04U 2.9900 . no
C18 H04Q 2.7300 . no
C18 H02E 2.7400 . no
C19 H05B 3.0300 2_666 no
C20 H01C 2.8800 . no
C20 H03I 2.7100 . no
C20 H05B 3.0400 . no
C20 H05B 2.9500 2_666 no
C21 H01C 2.7400 . no
C24 H031 2.7100 . no
C24 H03B 3.0200 . no
C25 H02L 3.0700 . no
C27 H033 2.6500 . no
C27 H02L 2.9800 . no
C28 H02D 2.7100 . no
C28 H05A 3.0200 1_645 no
C29 H03M 3.0500 . no
C30 H03M 2.8900 . no
C31 H04R 3.0900 . no
C31 H01G 3.0600 . no
C32 H037 2.8000 1_655 no
C32 H03D 3.0000 . no
C33 H03D 3.0200 . no
C33 H02L 2.9900 . no
C34 H02H 3.0700 . no
C34 H03A 3.0200 . no
C34 H043 3.0500 2_765 no
C34 H04G 2.9600 . no
C36 H027 2.9400 1_655 no
C36 H04G 3.0500 . no
C37 H01A 2.9500 . no
C37 H02C 3.0700 . no
C38 H02G 2.9700 1_565 no
C38 H04O 2.7700 . no
C38 H04L 3.0700 . no
C39 H04S 3.0100 1_565 no
C39 H03H 2.9000 . no
C39 H01A 2.8000 . no
H027 C36 2.9400 1_455 no
H027 H03P 2.5700 . no
H027 H04F 2.4300 . no
H027 H04A 2.2100 1_455 no
H037 C32 2.8000 1_455 no
H037 H04T 2.4300 . no
H037 H05C 2.4700 . no
H037 H02C 2.2200 1_455 no
H047 C11 2.6300 . no
H047 H04K 2.1100 . no
H043 C34 3.0500 2_765 no
H043 H03N 2.4400 2_765 no
H014 C15 2.7200 . no
H014 H02I 2.1800 . no
H012 N1 2.5200 . no
H012 C1 2.7300 . no
H04J H03O 2.4400 . no
H04K C6 2.6900 . no
H04K H047 2.1100 . no
H04K H03Q 2.5600 . no
H04L Si4 3.3900 . no
H04L C6 3.0800 . no
H04L C38 3.0700 . no
H04L H01D 2.2500 . no
H03O H04J 2.4400 . no
H03O H01I 2.4200 1_465 no
H03P C2 2.6700 . no
H03P H027 2.5700 . no
H03Q C6 3.0800 . no
H03Q H04K 2.5600 . no
H021 N1 2.5000 . no
H021 C1 3.0400 . no
H021 C2 2.9800 . no
H04D H02G 2.4500 . no
H04E C8 2.9600 . no
H04E H02I 2.5300 . no
H04F C2 2.8500 . no
H04F H027 2.4300 . no
H02G C38 2.9700 1_545 no
H02G H04D 2.4500 . no
H02H C34 3.0700 . no
H02H H03A 2.4200 . no
H02H H03L 2.5000 . no
H02I C8 2.7300 . no
H02I H014 2.1800 . no
H02I H04E 2.5300 . no
H031 C24 2.7100 . no
H031 H04Q 2.1800 . no
H031 H04Q 2.5800 2_756 no
H033 C27 2.6500 . no
H033 H03I 2.1300 . no
H017 N2 2.4600 . no
H017 C1 2.8800 . no
H017 C3 2.9900 . no
H04S C39 3.0100 1_545 no
H04S H04P 2.4400 . no
H04S H02K 2.4300 1_545 no
H04T C3 2.7700 . no
H04T H037 2.4300 . no
H04T H02A 2.4800 1_455 no
H04U C18 2.9900 . no
H04U H04Q 2.5200 . no
H04P H04S 2.4400 . no
H04Q C18 2.7300 . no
H04Q H031 2.1800 . no
H04Q H04U 2.5200 . no
H04Q H031 2.5800 2_756 no
H04R Si1 3.4100 . no
H04R C31 3.0900 . no
H04R H01G 2.3600 . no
H028 N2 2.5200 . no
H028 C1 2.8800 . no
H028 H02L 2.4700 . no
H05A C28 3.0200 1_465 no
H05A H03G 2.4500 . no
H05B C20 3.0400 . no
H05B H03I 2.5700 . no
H05B C19 3.0300 2_666 no
H05B C20 2.9500 2_666 no
H05C C3 2.7100 . no
H05C H037 2.4700 . no
H03G H05A 2.4500 . no
H03H C39 2.9000 . no
H03H H02L 2.3900 . no
H03I C20 2.7100 . no
H03I H033 2.1300 . no
H03I H05B 2.5700 . no
H03I H02B 2.3300 2_766 no
H01G C31 3.0600 . no
H01G H04R 2.3600 . no
H01G H02D 2.2700 . no
H01H Si2 3.2700 . no
H01H H02D 2.4600 . no
H01H H02A 2.4400 . no
H01I H03O 2.4200 1_645 no
H03A Fe1 3.0600 . no
H03A C15 3.0600 . no
H03A C34 3.0200 . no
H03A H02H 2.4200 . no
H03A H03M 2.4000 . no
H03B C24 3.0200 . no
H03B H01F 2.5200 1_545 no
H04G Si3 3.3000 . no
H04G C34 2.9600 . no
H04G C36 3.0500 . no
H04G H03M 2.1600 . no
H04G H04A 2.3400 . no
H04I H02A 2.5500 . no
H02D C28 2.7100 . no
H02D H01G 2.2700 . no
H02D H01H 2.4600 . no
H02E C17 3.1000 . no
H02E C18 2.7400 . no
H02A Si1 3.2300 . no
H02A H04T 2.4800 1_655 no
H02A H01H 2.4400 . no
H02A H04I 2.5500 . no
H02B H03I 2.3300 2_766 no
H02C C37 3.0700 . no
H02C H037 2.2200 1_655 no
H02C H03D 2.2100 . no
H01A Fe1 3.2000 . no
H01A Si4 3.2500 . no
H01A C37 2.9500 . no
H01A C39 2.8000 . no
H01A H03D 2.2900 . no
H01A H02L 2.2900 . no
H01C Fe1 3.5200 . no
H01C C20 2.8800 . no
H01C C21 2.7400 . no
H03L Fe1 3.3700 . no
H03L C4 3.0500 . no
H03L C8 3.0900 . no
H03L C9 2.7900 . no
H03L H02H 2.5000 . no
H03M Fe1 3.3300 . no
H03M Si1 3.3700 . no
H03M C29 3.0500 . no
H03M C30 2.8900 . no
H03M H03A 2.4000 . no
H03M H04G 2.1600 . no
H03N C7 3.0200 2_765 no
H03N H043 2.4400 2_765 no
H04M C6 2.7700 . no
H04O C38 2.7700 . no
H04O H01D 2.4200 . no
H04O H01E 2.4200 . no
H04A H027 2.2100 1_655 no
H04A H04G 2.3400 . no
H04B Si4 3.3600 . no
H04B H01E 2.5700 . no
H03D Si2 3.3100 . no
H03D C32 3.0000 . no
H03D C33 3.0200 . no
H03D H02C 2.2100 . no
H03D H01A 2.2900 . no
H01D C11 3.0900 . no
H01D H04L 2.2500 . no
H01D H04O 2.4200 . no
H01E Si3 3.2900 . no
H01E H04O 2.4200 . no
H01E H04B 2.5700 . no
H01F H03B 2.5200 1_565 no
H02J C11 3.0000 . no
H02K H04S 2.4300 1_565 no
H02L Fe1 2.8700 . no
H02L C25 3.0700 . no
H02L C27 2.9800 . no
H02L C33 2.9900 . no
H02L H028 2.4700 . no
H02L H03H 2.3900 . no
H02L H01A 2.2900 . no

loop_
_geom_hbond_atom_site_label_D
_geom_hbond_atom_site_label_H
_geom_hbond_atom_site_label_A
_geom_hbond_distance_DH
_geom_hbond_distance_HA
_geom_hbond_distance_DA
_geom_hbond_angle_DHA
_geom_hbond_publ_flag
C10 H012 N1 0.9800 2.5200 2.888(3) 102.00 yes
C13 H021 N1 0.9800 2.5000 2.921(3) 106.00 yes
C22 H017 N2 0.9800 2.4600 2.878(3) 106.00 yes
C25 H028 N2 0.9800 2.5200 2.910(3) 103.00 yes

loop_
_geom_torsion_atom_site_label_1
_geom_torsion_atom_site_label_2
_geom_torsion_atom_site_label_3
_geom_torsion_atom_site_label_4
_geom_torsion
_geom_torsion_publ_flag
N4 Fe1 N3 Si1 -81.47(11) no
C1 Fe1 N3 Si1 98.16(10) no
N4 Fe1 N3 Si2 81.47(12) no
C1 Fe1 N3 Si2 -98.90(11) no
N4 Fe1 C1 N2 -140.12(15) no
C1 Fe1 N4 Si4 98.85(11) no
N3 Fe1 C1 N2 40.24(18) no
C1 Fe1 N4 Si3 -97.36(12) no
N3 Fe1 N4 Si4 -81.53(12) no
N3 Fe1 N4 Si3 82.26(13) no
N4 Fe1 C1 N1 43.58(18) no
N3 Fe1 C1 N1 -136.07(15) no
C28 Si1 N3 Si2 30.71(15) no
C29 Si1 N3 Si2 150.07(11) no
C30 Si1 N3 Fe1 75.38(12) no
C28 Si1 N3 Fe1 -165.98(10) no
C30 Si1 N3 Si2 -87.93(13) no
C29 Si1 N3 Fe1 -46.62(12) no
C32 Si2 N3 Si1 53.38(13) no
C33 Si2 N3 Si1 173.84(11) no
C31 Si2 N3 Fe1 131.14(11) no
C31 Si2 N3 Si1 -66.72(14) no
C32 Si2 N3 Fe1 -108.76(12) no
C33 Si2 N3 Fe1 11.70(15) no
C35 Si3 N4 Fe1 130.60(12) no
C36 Si3 N4 Fe1 -108.88(12) no
C34 Si3 N4 Si4 174.53(11) no
C35 Si3 N4 Si4 -66.51(15) no
C34 Si3 N4 Fe1 11.64(15) no
C36 Si3 N4 Si4 54.01(14) no
C38 Si4 N4 Si3 33.64(18) no
C39 Si4 N4 Si3 152.67(11) no
C37 Si4 N4 Si3 -85.35(13) no
C37 Si4 N4 Fe1 78.97(13) no
C38 Si4 N4 Fe1 -162.05(13) no
C39 Si4 N4 Fe1 -43.02(13) no
C2 N1 C1 Fe1 176.55(14) no
C4 N1 C1 Fe1 -7.5(3) no
C2 N1 C1 N2 -0.5(2) no
C4 N1 C1 N2 175.43(18) no
C2 N1 C4 C5 90.2(2) no
C1 N1 C2 C3 0.2(2) no
C1 N1 C4 C5 -85.5(3) no
C2 N1 C4 C9 -79.5(2) no
C4 N1 C2 C3 -176.32(18) no
C1 N1 C4 C9 104.8(2) no
C16 N2 C1 Fe1 3.2(3) no
C3 N2 C1 Fe1 -176.38(14) no
C1 N2 C3 C2 -0.6(2) no
C1 N2 C16 C21 92.8(2) no
C16 N2 C1 N1 -179.72(18) no
C16 N2 C3 C2 179.73(17) no
C3 N2 C1 N1 0.7(2) no
C1 N2 C16 C17 -97.2(2) no
C3 N2 C16 C17 82.4(2) no
C3 N2 C16 C21 -87.7(2) no
N1 C2 C3 N2 0.3(2) no
N1 C4 C9 C8 170.76(19) no
N1 C4 C9 C13 -5.7(3) no
C5 C4 C9 C8 1.7(3) no
N1 C4 C5 C6 -170.5(2) no
N1 C4 C5 C10 5.1(3) no
C9 C4 C5 C6 -1.4(3) no
C9 C4 C5 C10 174.2(2) no
C5 C4 C9 C13 -174.8(2) no
C4 C5 C10 C12 -89.2(3) no
C6 C5 C10 C12 86.3(3) no
C10 C5 C6 C7 -175.1(2) no
C6 C5 C10 C11 -36.7(3) no
C4 C5 C6 C7 0.5(3) no
C4 C5 C10 C11 147.9(2) no
C5 C6 C7 C8 0.0(4) no
C6 C7 C8 C9 0.3(4) no
C7 C8 C9 C4 -1.1(3) no
C7 C8 C9 C13 175.5(2) no
C4 C9 C13 C15 -138.1(2) no
C8 C9 C13 C14 -76.2(3) no
C8 C9 C13 C15 45.6(3) no
C4 C9 C13 C14 100.1(3) no
N2 C16 C17 C18 -171.59(19) no
N2 C16 C17 C22 4.3(3) no
C21 C16 C17 C18 -2.0(3) no
C21 C16 C17 C22 173.9(2) no
N2 C16 C21 C20 172.75(19) no
N2 C16 C21 C25 -2.6(3) no
C17 C16 C21 C20 3.3(3) no
C17 C16 C21 C25 -172.1(2) no
C16 C17 C18 C19 -0.3(3) no
C22 C17 C18 C19 -176.3(2) no
C16 C17 C22 C23 -97.1(3) no
C16 C17 C22 C24 141.2(2) no
C18 C17 C22 C23 78.7(3) no
C18 C17 C22 C24 -43.0(3) no
C17 C18 C19 C20 1.2(4) no
C18 C19 C20 C21 0.1(4) no
C19 C20 C21 C16 -2.3(3) no
C19 C20 C21 C25 173.2(2) no
C16 C21 C25 C26 90.6(2) no
C16 C21 C25 C27 -146.5(2) no
C20 C21 C25 C26 -84.6(3) no
C20 C21 C25 C27 38.3(3) no
